data_7043992
loop_
_publ_author_name
'D'Auria, Ilaria'
'Tedesco, Consiglia'
'MAZZEO, Mina'
'Pellecchia, Claudio'

_publ_section_title
;
 New homoleptic bis(pyrrolylpyridiylimino) Mg(II) and Zn(II) complexes as
 catalysts for the ring opening polymerization of cyclic esters via an
 "activated monomer" mechanism.
;
_journal_name_full 'Dalton Trans.'
_journal_paper_doi 10.1039/C7DT02445B
_journal_year 2017
_chemical_formula_sum 'C95 H104 N12 Zn2'
_chemical_formula_weight 1544.64
_space_group_crystal_system monoclinic
_space_group_IT_number 15
_space_group_name_Hall '-C 2yc'
_space_group_name_H-M_alt 'C 1 2/c 1'
_symmetry_space_group_name_Hall '-C 2yc'
_symmetry_space_group_name_H-M 'C 1 2/c 1'
_atom_sites_solution_hydrogens geom
_audit_creation_method SHELXL-2014/7
_audit_update_record
;
2017-06-08 deposited with the CCDC.
2017-08-18 downloaded from the CCDC.
;
_cell_angle_alpha 90
_cell_angle_beta 94.445(4)
_cell_angle_gamma 90
_cell_formula_units_Z 4
_cell_length_a 20.124(3)
_cell_length_b 19.606(3)
_cell_length_c 21.718(3)
_cell_measurement_reflns_used 8974
_cell_measurement_temperature 293(2)
_cell_measurement_theta_max 28.6902
_cell_measurement_theta_min 1.4521
_cell_volume 8543(2)
_computing_cell_refinement 'CrystalClear (Rigaku Inc., 2007)'
_computing_data_collection 'CrystalClear (Rigaku Inc., 2007)'
_computing_data_reduction 'CrystalClear (Rigaku Inc., 2007)'
_computing_molecular_graphics 'Olex2 (Dolomanov et al., 2009)'
_computing_publication_material 'Olex2 (Dolomanov et al., 2009)'
_computing_structure_refinement 'ShelXL (Sheldrick, 2015)'
_computing_structure_solution 'SIR2011 (Burla, 2012)'
_diffrn_ambient_temperature 293(2)
_diffrn_measured_fraction_theta_full 0.960
_diffrn_measured_fraction_theta_max 0.827
_diffrn_measurement_device_type 'AFC7S Rigaku'
_diffrn_radiation_type MoK\a
_diffrn_radiation_wavelength 0.71073
_diffrn_reflns_av_R_equivalents 0.1186
_diffrn_reflns_av_unetI/netI 0.1420
_diffrn_reflns_Laue_measured_fraction_full 0.960
_diffrn_reflns_Laue_measured_fraction_max 0.827
_diffrn_reflns_limit_h_max 17
_diffrn_reflns_limit_h_min -26
_diffrn_reflns_limit_k_max 25
_diffrn_reflns_limit_k_min -19
_diffrn_reflns_limit_l_max 27
_diffrn_reflns_limit_l_min -23
_diffrn_reflns_number 33685
_diffrn_reflns_point_group_measured_fraction_full 0.960
_diffrn_reflns_point_group_measured_fraction_max 0.827
_diffrn_reflns_theta_full 25.000
_diffrn_reflns_theta_max 28.691
_diffrn_reflns_theta_min 1.452
_diffrn_source 'sealed tube'
_exptl_absorpt_coefficient_mu 0.614
_exptl_absorpt_correction_T_max 1.0000
_exptl_absorpt_correction_T_min 0.6135
_exptl_absorpt_correction_type multi-scan
_exptl_absorpt_process_details 'Blessing, 1995'
_exptl_crystal_colour orange
_exptl_crystal_density_diffrn 1.201
_exptl_crystal_description prism
_exptl_crystal_F_000 3272
_exptl_crystal_recrystallization_method 'Re-crystallisation from solvent: toluene'
_exptl_crystal_size_max 0.45
_exptl_crystal_size_mid 0.30
_exptl_crystal_size_min 0.25
_refine_diff_density_max 0.571
_refine_diff_density_min -0.999
_refine_diff_density_rms 0.122
_refine_ls_extinction_method none
_refine_ls_goodness_of_fit_ref 0.999
_refine_ls_hydrogen_treatment constr
_refine_ls_matrix_type full
_refine_ls_number_parameters 482
_refine_ls_number_reflns 9114
_refine_ls_number_restraints 0
_refine_ls_restrained_S_all 0.999
_refine_ls_R_factor_all 0.2163
_refine_ls_R_factor_gt 0.0968
_refine_ls_shift/su_max 0.000
_refine_ls_shift/su_mean 0.000
_refine_ls_structure_factor_coef Fsqd
_refine_ls_weighting_details 'w=1/[\s^2^(Fo^2^)+(0.1559P)^2^] where P=(Fo^2^+2Fc^2^)/3'
_refine_ls_weighting_scheme calc
_refine_ls_wR_factor_gt 0.2412
_refine_ls_wR_factor_ref 0.3286
_reflns_Friedel_coverage 0.000
_reflns_number_gt 3939
_reflns_number_total 9114
_reflns_threshold_expression 'I > 2\s(I)'
_cod_data_source_file c7dt02445b2.cif
_cod_data_source_block zn11
_cod_database_code 7043992
_shelx_shelxl_version_number 2014/7
_shelx_space_group_comment
;
The symmetry employed for this shelxl refinement is uniquely defined
by the following loop, which should always be used as a source of
symmetry information in preference to the above space-group names.
They are only intended as comments.
;

loop_
_space_group_symop_operation_xyz
'x, y, z'
'-x, y, -z+1/2'
'x+1/2, y+1/2, z'
'-x+1/2, y+1/2, -z+1/2'
'-x, -y, -z'
'x, -y, z-1/2'
'-x+1/2, -y+1/2, -z'
'x+1/2, -y+1/2, z-1/2'

loop_
_atom_site_label
_atom_site_type_symbol
_atom_site_fract_x
_atom_site_fract_y
_atom_site_fract_z
_atom_site_U_iso_or_equiv
_atom_site_adp_type
_atom_site_occupancy
_atom_site_site_symmetry_order
_atom_site_calc_flag
_atom_site_refinement_flags_posn
_atom_site_refinement_flags_adp
_atom_site_refinement_flags_occupancy
Zn1 Zn 0.01747(3) 0.32987(4) 0.03094(4) 0.0612(3) Uani 1 1 d . . .
N1 N 0.1069(2) 0.3170(3) 0.0667(3) 0.0593(14) Uani 1 1 d . . .
N2 N 0.0622(2) 0.3327(2) -0.0525(3) 0.0560(13) Uani 1 1 d . . .
N3 N -0.0676(3) 0.3429(3) -0.1720(3) 0.0727(17) Uani 1 1 d . . .
N4 N -0.0540(3) 0.3921(3) 0.0457(3) 0.0673(15) Uani 1 1 d . . .
N5 N -0.0559(2) 0.2551(3) 0.0343(2) 0.0557(13) Uani 1 1 d . . .
N6 N 0.0225(2) 0.0950(3) 0.0135(3) 0.0668(15) Uani 1 1 d . . .
C1 C 0.1420(4) 0.3125(4) 0.1232(4) 0.076(2) Uani 1 1 d . . .
H1 H 0.1232 0.3103 0.1609 0.091 Uiso 1 1 calc R U .
C2 C 0.2092(4) 0.3119(4) 0.1155(4) 0.081(2) Uani 1 1 d . . .
H2 H 0.2434 0.3088 0.1467 0.097 Uiso 1 1 calc R U .
C3 C 0.2166(4) 0.3166(4) 0.0530(4) 0.076(2) Uani 1 1 d . . .
H3 H 0.2566 0.3172 0.0341 0.092 Uiso 1 1 calc R U .
C4 C 0.1534(3) 0.3203(3) 0.0240(3) 0.0603(17) Uani 1 1 d . . .
C5 C 0.1296(3) 0.3284(3) -0.0399(3) 0.0585(16) Uani 1 1 d . . .
C6 C 0.1714(3) 0.3305(4) -0.0894(4) 0.0674(18) Uani 1 1 d . . .
H6 H 0.2173 0.3266 -0.0815 0.081 Uiso 1 1 calc R U .
C7 C 0.1449(4) 0.3382(4) -0.1481(4) 0.078(2) Uani 1 1 d . . .
H7 H 0.1729 0.3411 -0.1801 0.093 Uiso 1 1 calc R U .
C8 C 0.0758(4) 0.3417(4) -0.1611(4) 0.072(2) Uani 1 1 d . . .
H8 H 0.0570 0.3455 -0.2014 0.087 Uiso 1 1 calc R U .
C9 C 0.0364(3) 0.3394(3) -0.1113(3) 0.0637(17) Uani 1 1 d . . .
C10 C -0.0378(3) 0.3425(3) -0.1201(4) 0.0629(17) Uani 1 1 d . . .
H10 H -0.0623 0.3442 -0.0855 0.076 Uiso 1 1 calc R U .
C11 C -0.1381(3) 0.3454(4) -0.1782(3) 0.0667(19) Uani 1 1 d . . .
C12 C -0.1742(4) 0.2837(5) -0.1829(4) 0.079(2) Uani 1 1 d . . .
C13 C -0.2431(4) 0.2876(6) -0.1919(4) 0.095(3) Uani 1 1 d . . .
H13 H -0.2680 0.2477 -0.1958 0.114 Uiso 1 1 calc R U .
C14 C -0.2749(4) 0.3488(6) -0.1950(4) 0.095(3) Uani 1 1 d . . .
H14 H -0.3212 0.3500 -0.1988 0.114 Uiso 1 1 calc R U .
C15 C -0.2401(4) 0.4080(5) -0.1926(4) 0.092(3) Uani 1 1 d . . .
H15 H -0.2631 0.4491 -0.1963 0.110 Uiso 1 1 calc R U .
C16 C -0.1707(4) 0.4091(4) -0.1849(4) 0.079(2) Uani 1 1 d . . .
C17 C -0.1329(4) 0.4743(5) -0.1817(5) 0.095(3) Uani 1 1 d . . .
H17 H -0.0876 0.4638 -0.1923 0.114 Uiso 1 1 calc R U .
C18 C -0.1609(6) 0.5268(7) -0.2284(6) 0.151(5) Uani 1 1 d . . .
H18A H -0.1604 0.5083 -0.2693 0.227 Uiso 1 1 calc R U .
H18B H -0.1340 0.5673 -0.2252 0.227 Uiso 1 1 calc R U .
H18C H -0.2058 0.5378 -0.2202 0.227 Uiso 1 1 calc R U .
C19 C -0.1268(5) 0.5040(6) -0.1173(5) 0.130(4) Uani 1 1 d . . .
H19A H -0.1696 0.5199 -0.1069 0.195 Uiso 1 1 calc R U .
H19B H -0.0960 0.5415 -0.1158 0.195 Uiso 1 1 calc R U .
H19C H -0.1109 0.4696 -0.0884 0.195 Uiso 1 1 calc R U .
C20 C -0.1383(5) 0.2149(5) -0.1808(5) 0.098(3) Uani 1 1 d . . .
H20 H -0.0922 0.2236 -0.1903 0.118 Uiso 1 1 calc R U .
C21 C -0.1355(7) 0.1847(6) -0.1197(5) 0.142(5) Uani 1 1 d . . .
H21A H -0.1234 0.2190 -0.0893 0.213 Uiso 1 1 calc R U .
H21B H -0.1028 0.1489 -0.1170 0.213 Uiso 1 1 calc R U .
H21C H -0.1783 0.1662 -0.1124 0.213 Uiso 1 1 calc R U .
C22 C -0.1668(10) 0.1626(8) -0.2272(6) 0.205(8) Uani 1 1 d . . .
H22A H -0.2074 0.1444 -0.2135 0.307 Uiso 1 1 calc R U .
H22B H -0.1353 0.1264 -0.2307 0.307 Uiso 1 1 calc R U .
H22C H -0.1759 0.1840 -0.2667 0.307 Uiso 1 1 calc R U .
C23 C -0.0648(4) 0.4582(4) 0.0587(4) 0.086(2) Uani 1 1 d . . .
H23 H -0.0326 0.4923 0.0595 0.103 Uiso 1 1 calc R U .
C24 C -0.1301(4) 0.4681(5) 0.0707(5) 0.095(3) Uani 1 1 d . . .
H24 H -0.1497 0.5095 0.0795 0.114 Uiso 1 1 calc R U .
C25 C -0.1608(4) 0.4067(5) 0.0674(4) 0.093(3) Uani 1 1 d . . .
H25 H -0.2050 0.3983 0.0746 0.111 Uiso 1 1 calc R U .
C26 C -0.1133(3) 0.3568(4) 0.0509(4) 0.072(2) Uani 1 1 d . . .
C27 C -0.1153(3) 0.2844(4) 0.0443(3) 0.0620(17) Uani 1 1 d . . .
C28 C -0.1716(3) 0.2442(4) 0.0497(3) 0.0673(18) Uani 1 1 d . . .
H28 H -0.2122 0.2647 0.0560 0.081 Uiso 1 1 calc R U .
C29 C -0.1676(3) 0.1771(4) 0.0459(4) 0.074(2) Uani 1 1 d . . .
H29 H -0.2055 0.1509 0.0499 0.089 Uiso 1 1 calc R U .
C30 C -0.1072(3) 0.1447(4) 0.0357(4) 0.0709(19) Uani 1 1 d . . .
H30 H -0.1039 0.0975 0.0326 0.085 Uiso 1 1 calc R U .
C31 C -0.0526(3) 0.1869(3) 0.0304(3) 0.0561(16) Uani 1 1 d . . .
C32 C 0.0141(3) 0.1582(3) 0.0197(3) 0.0562(16) Uani 1 1 d . . .
H32 H 0.0501 0.1875 0.0176 0.067 Uiso 1 1 calc R U .
C33 C 0.0875(3) 0.0700(3) 0.0038(3) 0.0620(17) Uani 1 1 d . . .
C34 C 0.1035(3) 0.0566(4) -0.0560(4) 0.0699(19) Uani 1 1 d . . .
C35 C 0.1675(4) 0.0300(4) -0.0625(4) 0.083(2) Uani 1 1 d . . .
H35 H 0.1805 0.0211 -0.1019 0.100 Uiso 1 1 calc R U .
C36 C 0.2115(4) 0.0167(4) -0.0124(5) 0.087(2) Uani 1 1 d . . .
H36 H 0.2536 -0.0005 -0.0182 0.104 Uiso 1 1 calc R U .
C37 C 0.1936(4) 0.0287(4) 0.0457(4) 0.087(2) Uani 1 1 d . . .
H37 H 0.2235 0.0187 0.0793 0.105 Uiso 1 1 calc R U .
C38 C 0.1313(3) 0.0557(3) 0.0558(4) 0.0672(18) Uani 1 1 d . . .
C39 C 0.1132(3) 0.0706(4) 0.1209(4) 0.077(2) Uani 1 1 d . . .
H39 H 0.0647 0.0761 0.1189 0.092 Uiso 1 1 calc R U .
C40 C 0.1309(5) 0.0126(6) 0.1667(5) 0.125(4) Uani 1 1 d . . .
H40A H 0.1075 -0.0280 0.1532 0.187 Uiso 1 1 calc R U .
H40B H 0.1182 0.0252 0.2069 0.187 Uiso 1 1 calc R U .
H40C H 0.1780 0.0044 0.1688 0.187 Uiso 1 1 calc R U .
C41 C 0.1432(5) 0.1375(6) 0.1438(5) 0.115(3) Uani 1 1 d . . .
H41A H 0.1908 0.1333 0.1491 0.173 Uiso 1 1 calc R U .
H41B H 0.1263 0.1490 0.1827 0.173 Uiso 1 1 calc R U .
H41C H 0.1314 0.1727 0.1143 0.173 Uiso 1 1 calc R U .
C42 C 0.0562(4) 0.0727(5) -0.1093(4) 0.091(2) Uani 1 1 d . . .
H42 H 0.0114 0.0684 -0.0950 0.109 Uiso 1 1 calc R U .
C43 C 0.0601(5) 0.0227(7) -0.1614(5) 0.131(4) Uani 1 1 d . . .
H43A H 0.1025 0.0269 -0.1784 0.196 Uiso 1 1 calc R U .
H43B H 0.0251 0.0321 -0.1929 0.196 Uiso 1 1 calc R U .
H43C H 0.0550 -0.0228 -0.1461 0.196 Uiso 1 1 calc R U .
C44 C 0.0620(6) 0.1445(6) -0.1323(5) 0.136(4) Uani 1 1 d . . .
H44A H 0.0662 0.1753 -0.0978 0.204 Uiso 1 1 calc R U .
H44B H 0.0229 0.1559 -0.1585 0.204 Uiso 1 1 calc R U .
H44C H 0.1007 0.1483 -0.1554 0.204 Uiso 1 1 calc R U .
C45 C 0.0000 0.2183(14) 0.2500 0.171(8) Uiso 1 2 d S . P
C46 C -0.0381(5) 0.2576(6) 0.2068(6) 0.125(3) Uiso 1 1 d . . .
H46 H -0.0651 0.2366 0.1757 0.151 Uiso 1 1 calc R U .
C47 C -0.0356(7) 0.3231(7) 0.2104(7) 0.149(5) Uiso 1 1 d . . .
H47 H -0.0633 0.3451 0.1804 0.178 Uiso 1 1 calc R U .
C48 C 0.0000 0.3672(14) 0.2500 0.176(8) Uiso 1 2 d S . P
H48 H 0.0000 0.4147 0.2500 0.211 Uiso 1 2 calc R U P
C49 C 0.0000 0.1527(16) 0.2500 0.228(12) Uiso 1 2 d S . P
H49A H -0.0296 0.1364 0.2164 0.342 Uiso 0.5 1 calc R U P
H49B H 0.0443 0.1364 0.2452 0.342 Uiso 0.5 1 calc R U P
H49C H -0.0147 0.1364 0.2884 0.342 Uiso 0.5 1 calc R U P

loop_
_atom_site_aniso_label
_atom_site_aniso_U_11
_atom_site_aniso_U_22
_atom_site_aniso_U_33
_atom_site_aniso_U_23
_atom_site_aniso_U_13
_atom_site_aniso_U_12
Zn1 0.0499(5) 0.0672(5) 0.0666(6) -0.0041(4) 0.0061(3) 0.0090(3)
N1 0.048(3) 0.062(3) 0.067(4) -0.002(3) 0.000(3) 0.004(2)
N2 0.044(3) 0.055(3) 0.069(4) -0.007(3) 0.006(2) 0.003(2)
N3 0.048(4) 0.105(5) 0.064(4) -0.001(3) -0.003(3) 0.005(3)
N4 0.057(3) 0.060(4) 0.085(4) -0.005(3) 0.007(3) 0.008(3)
N5 0.041(3) 0.071(4) 0.056(3) -0.003(3) 0.007(2) 0.007(2)
N6 0.056(3) 0.059(4) 0.086(4) 0.001(3) 0.009(3) 0.011(2)
C1 0.073(5) 0.085(5) 0.067(5) -0.007(4) -0.006(4) 0.008(4)
C2 0.070(5) 0.088(6) 0.080(6) -0.005(4) -0.020(4) 0.007(4)
C3 0.052(4) 0.076(5) 0.099(6) -0.008(4) -0.003(4) 0.011(3)
C4 0.046(4) 0.058(4) 0.077(5) -0.005(3) 0.002(3) 0.003(3)
C5 0.047(4) 0.062(4) 0.067(4) -0.003(3) 0.004(3) 0.006(3)
C6 0.049(4) 0.079(5) 0.075(5) -0.001(4) 0.010(3) 0.004(3)
C7 0.064(5) 0.090(6) 0.082(6) 0.006(4) 0.027(4) 0.002(3)
C8 0.067(5) 0.088(5) 0.062(4) 0.008(4) 0.009(3) 0.002(3)
C9 0.061(4) 0.060(4) 0.071(5) -0.004(3) 0.008(3) 0.007(3)
C10 0.047(4) 0.064(4) 0.077(5) -0.003(3) 0.005(3) 0.006(3)
C11 0.061(5) 0.090(6) 0.049(4) 0.002(3) 0.006(3) 0.002(4)
C12 0.073(5) 0.097(6) 0.066(5) 0.001(4) 0.005(4) -0.003(4)
C13 0.068(6) 0.142(9) 0.076(6) 0.001(5) 0.003(4) -0.020(5)
C14 0.062(5) 0.132(9) 0.089(6) 0.016(6) -0.006(4) 0.010(5)
C15 0.082(6) 0.109(7) 0.084(6) 0.007(5) 0.003(4) 0.027(5)
C16 0.068(5) 0.095(6) 0.072(5) 0.005(4) 0.000(4) 0.011(4)
C17 0.087(6) 0.075(6) 0.122(8) 0.000(5) 0.006(5) 0.010(4)
C18 0.186(11) 0.123(10) 0.141(11) 0.026(8) -0.003(9) -0.022(8)
C19 0.141(9) 0.106(8) 0.138(10) -0.015(7) -0.025(7) 0.004(6)
C20 0.104(6) 0.083(6) 0.108(8) 0.011(5) 0.014(5) -0.004(5)
C21 0.215(13) 0.128(10) 0.079(7) 0.003(7) -0.016(8) 0.054(9)
C22 0.38(3) 0.145(13) 0.081(8) -0.013(8) -0.040(12) 0.071(13)
C23 0.067(5) 0.072(5) 0.118(7) -0.021(5) 0.000(4) 0.015(4)
C24 0.074(5) 0.077(6) 0.134(8) -0.024(5) 0.013(5) 0.020(4)
C25 0.064(5) 0.082(6) 0.132(8) -0.015(5) 0.012(4) 0.024(4)
C26 0.050(4) 0.085(5) 0.081(5) -0.007(4) 0.009(3) 0.020(3)
C27 0.042(4) 0.081(5) 0.063(4) 0.002(3) 0.002(3) 0.014(3)
C28 0.045(4) 0.075(5) 0.082(5) -0.003(4) 0.006(3) 0.012(3)
C29 0.053(4) 0.081(6) 0.090(6) 0.006(4) 0.006(3) 0.001(3)
C30 0.056(4) 0.070(4) 0.088(5) 0.013(4) 0.011(3) 0.002(3)
C31 0.046(4) 0.068(4) 0.055(4) 0.000(3) 0.006(3) 0.008(3)
C32 0.047(4) 0.058(4) 0.063(4) 0.007(3) -0.001(3) 0.008(3)
C33 0.053(4) 0.051(4) 0.083(5) -0.004(3) 0.010(3) 0.007(3)
C34 0.061(4) 0.067(5) 0.083(5) 0.002(4) 0.013(4) 0.006(3)
C35 0.068(5) 0.081(5) 0.104(7) -0.012(4) 0.030(5) 0.002(4)
C36 0.048(4) 0.092(6) 0.121(8) -0.001(5) 0.008(5) 0.016(4)
C37 0.073(5) 0.082(6) 0.107(7) -0.005(5) 0.003(4) 0.020(4)
C38 0.062(4) 0.054(4) 0.086(5) 0.001(3) 0.004(4) 0.002(3)
C39 0.065(4) 0.085(5) 0.079(5) 0.004(4) 0.001(4) 0.002(4)
C40 0.141(8) 0.118(9) 0.116(8) 0.037(7) 0.014(7) 0.014(7)
C41 0.139(8) 0.120(8) 0.087(7) -0.021(6) 0.013(6) -0.009(7)
C42 0.091(6) 0.104(7) 0.078(6) -0.005(5) 0.007(4) 0.015(5)
C43 0.145(8) 0.170(12) 0.075(6) -0.032(7) 0.003(6) 0.004(8)
C44 0.179(11) 0.124(9) 0.108(9) 0.017(7) 0.030(8) 0.044(8)

loop_
_atom_type_symbol
_atom_type_description
_atom_type_scat_dispersion_real
_atom_type_scat_dispersion_imag
_atom_type_scat_source
C C 0.0033 0.0016 'International Tables Vol C Tables 4.2.6.8 and 6.1.1.4'
H H 0.0000 0.0000 'International Tables Vol C Tables 4.2.6.8 and 6.1.1.4'
N N 0.0061 0.0033 'International Tables Vol C Tables 4.2.6.8 and 6.1.1.4'
Zn Zn 0.2839 1.4301 'International Tables Vol C Tables 4.2.6.8 and 6.1.1.4'

loop_
_geom_angle_atom_site_label_1
_geom_angle_atom_site_label_2
_geom_angle_atom_site_label_3
_geom_angle
_geom_angle_site_symmetry_1
_geom_angle_site_symmetry_3
N1 Zn1 N4 134.6(2) . .
N1 Zn1 N2 84.3(2) . .
N4 Zn1 N2 120.3(2) . .
N1 Zn1 N5 122.5(2) . .
N4 Zn1 N5 84.2(2) . .
N2 Zn1 N5 113.83(19) . .
C4 N1 C1 106.1(5) . .
C4 N1 Zn1 112.9(5) . .
C1 N1 Zn1 140.5(5) . .
C9 N2 C5 120.0(5) . .
C9 N2 Zn1 131.7(4) . .
C5 N2 Zn1 108.3(4) . .
C10 N3 C11 120.0(6) . .
C23 N4 C26 107.9(5) . .
C23 N4 Zn1 140.9(5) . .
C26 N4 Zn1 110.8(4) . .
C31 N5 C27 118.6(5) . .
C31 N5 Zn1 131.3(4) . .
C27 N5 Zn1 110.0(4) . .
C32 N6 C33 119.1(5) . .
N1 C1 C2 109.6(7) . .
N1 C1 H1 125.2 . .
C2 C1 H1 125.2 . .
C3 C2 C1 107.5(7) . .
C3 C2 H2 126.2 . .
C1 C2 H2 126.2 . .
C4 C3 C2 106.6(7) . .
C4 C3 H3 126.7 . .
C2 C3 H3 126.7 . .
N1 C4 C3 110.2(7) . .
N1 C4 C5 117.6(5) . .
C3 C4 C5 132.2(6) . .
N2 C5 C6 119.0(6) . .
N2 C5 C4 116.8(5) . .
C6 C5 C4 124.2(6) . .
C7 C6 C5 120.4(6) . .
C7 C6 H6 119.8 . .
C5 C6 H6 119.8 . .
C6 C7 C8 120.6(6) . .
C6 C7 H7 119.7 . .
C8 C7 H7 119.7 . .
C7 C8 C9 117.3(7) . .
C7 C8 H8 121.3 . .
C9 C8 H8 121.3 . .
N2 C9 C8 122.6(6) . .
N2 C9 C10 115.8(6) . .
C8 C9 C10 121.6(7) . .
N3 C10 C9 121.9(6) . .
N3 C10 H10 119.1 . .
C9 C10 H10 119.1 . .
C12 C11 C16 121.3(7) . .
C12 C11 N3 119.0(7) . .
C16 C11 N3 119.5(7) . .
C13 C12 C11 117.7(8) . .
C13 C12 C20 121.3(9) . .
C11 C12 C20 120.9(7) . .
C14 C13 C12 121.2(9) . .
C14 C13 H13 119.4 . .
C12 C13 H13 119.4 . .
C13 C14 C15 121.0(9) . .
C13 C14 H14 119.5 . .
C15 C14 H14 119.5 . .
C14 C15 C16 121.8(9) . .
C14 C15 H15 119.1 . .
C16 C15 H15 119.1 . .
C15 C16 C11 116.8(8) . .
C15 C16 C17 121.4(8) . .
C11 C16 C17 121.7(7) . .
C16 C17 C19 112.3(8) . .
C16 C17 C18 112.9(9) . .
C19 C17 C18 110.9(9) . .
C16 C17 H17 106.8 . .
C19 C17 H17 106.8 . .
C18 C17 H17 106.8 . .
C17 C18 H18A 109.5 . .
C17 C18 H18B 109.5 . .
H18A C18 H18B 109.5 . .
C17 C18 H18C 109.5 . .
H18A C18 H18C 109.5 . .
H18B C18 H18C 109.5 . .
C17 C19 H19A 109.5 . .
C17 C19 H19B 109.5 . .
H19A C19 H19B 109.5 . .
C17 C19 H19C 109.5 . .
H19A C19 H19C 109.5 . .
H19B C19 H19C 109.5 . .
C21 C20 C12 111.8(8) . .
C21 C20 C22 108.5(10) . .
C12 C20 C22 114.9(10) . .
C21 C20 H20 107.1 . .
C12 C20 H20 107.1 . .
C22 C20 H20 107.1 . .
C20 C21 H21A 109.5 . .
C20 C21 H21B 109.5 . .
H21A C21 H21B 109.5 . .
C20 C21 H21C 109.5 . .
H21A C21 H21C 109.5 . .
H21B C21 H21C 109.5 . .
C20 C22 H22A 109.5 . .
C20 C22 H22B 109.5 . .
H22A C22 H22B 109.5 . .
C20 C22 H22C 109.5 . .
H22A C22 H22C 109.5 . .
H22B C22 H22C 109.5 . .
N4 C23 C24 110.3(7) . .
N4 C23 H23 124.8 . .
C24 C23 H23 124.8 . .
C25 C24 C23 107.8(7) . .
C25 C24 H24 126.1 . .
C23 C24 H24 126.1 . .
C24 C25 C26 108.1(7) . .
C24 C25 H25 126.0 . .
C26 C25 H25 126.0 . .
N4 C26 C25 106.0(7) . .
N4 C26 C27 120.1(5) . .
C25 C26 C27 133.7(7) . .
N5 C27 C28 120.4(6) . .
N5 C27 C26 114.8(6) . .
C28 C27 C26 124.8(5) . .
C29 C28 C27 120.3(6) . .
C29 C28 H28 119.9 . .
C27 C28 H28 119.9 . .
C28 C29 C30 121.2(7) . .
C28 C29 H29 119.4 . .
C30 C29 H29 119.4 . .
C31 C30 C29 116.3(7) . .
C31 C30 H30 121.8 . .
C29 C30 H30 121.8 . .
N5 C31 C30 123.2(5) . .
N5 C31 C32 115.8(5) . .
C30 C31 C32 121.0(6) . .
N6 C32 C31 121.3(6) . .
N6 C32 H32 119.4 . .
C31 C32 H32 119.3 . .
C34 C33 C38 122.4(6) . .
C34 C33 N6 119.1(6) . .
C38 C33 N6 118.3(6) . .
C33 C34 C35 116.5(7) . .
C33 C34 C42 120.7(6) . .
C35 C34 C42 122.7(7) . .
C36 C35 C34 121.9(7) . .
C36 C35 H35 119.1 . .
C34 C35 H35 119.1 . .
C37 C36 C35 120.2(7) . .
C37 C36 H36 119.9 . .
C35 C36 H36 119.9 . .
C36 C37 C38 121.2(8) . .
C36 C37 H37 119.4 . .
C38 C37 H37 119.4 . .
C37 C38 C33 117.7(7) . .
C37 C38 C39 120.3(7) . .
C33 C38 C39 122.0(6) . .
C41 C39 C38 110.8(7) . .
C41 C39 C40 111.3(8) . .
C38 C39 C40 113.6(7) . .
C41 C39 H39 106.9 . .
C38 C39 H39 106.9 . .
C40 C39 H39 106.9 . .
C39 C40 H40A 109.5 . .
C39 C40 H40B 109.5 . .
H40A C40 H40B 109.5 . .
C39 C40 H40C 109.5 . .
H40A C40 H40C 109.5 . .
H40B C40 H40C 109.5 . .
C39 C41 H41A 109.5 . .
C39 C41 H41B 109.5 . .
H41A C41 H41B 109.5 . .
C39 C41 H41C 109.5 . .
H41A C41 H41C 109.5 . .
H41B C41 H41C 109.5 . .
C34 C42 C44 113.6(8) . .
C34 C42 C43 112.4(8) . .
C44 C42 C43 110.6(9) . .
C34 C42 H42 106.6 . .
C44 C42 H42 106.6 . .
C43 C42 H42 106.6 . .
C42 C43 H43A 109.5 . .
C42 C43 H43B 109.5 . .
H43A C43 H43B 109.5 . .
C42 C43 H43C 109.5 . .
H43A C43 H43C 109.5 . .
H43B C43 H43C 109.5 . .
C42 C44 H44A 109.5 . .
C42 C44 H44B 109.5 . .
H44A C44 H44B 109.5 . .
C42 C44 H44C 109.5 . .
H44A C44 H44C 109.5 . .
H44B C44 H44C 109.5 . .
C49 C45 C46 123.5(11) . 2
C49 C45 C46 123.5(11) . .
C46 C45 C46 113(2) 2 .
C47 C46 C45 119.5(17) . .
C47 C46 H46 120.3 . .
C45 C46 H46 120.3 . .
C48 C47 C46 132.8(18) . .
C48 C47 H47 113.6 . .
C46 C47 H47 113.6 . .
C47 C48 C47 102(2) . 2
C47 C48 H48 128.8 . .
C47 C48 H48 128.8 2 .
C45 C49 H49A 109.5 . .
C45 C49 H49B 109.5 . .
H49A C49 H49B 109.5 . .
C45 C49 H49C 109.5 . .
H49A C49 H49C 109.5 . .
H49B C49 H49C 109.5 . .

loop_
_geom_bond_atom_site_label_1
_geom_bond_atom_site_label_2
_geom_bond_distance
_geom_bond_site_symmetry_2
Zn1 N1 1.920(5) .
Zn1 N4 1.930(5) .
Zn1 N2 2.086(5) .
Zn1 N5 2.085(5) .
N1 C4 1.368(8) .
N1 C1 1.370(9) .
N2 C9 1.347(9) .
N2 C5 1.364(8) .
N3 C10 1.235(9) .
N3 C11 1.417(9) .
N4 C23 1.350(9) .
N4 C26 1.392(9) .
N5 C31 1.342(8) .
N5 C27 1.359(7) .
N6 C32 1.258(8) .
N6 C33 1.428(7) .
C1 C2 1.376(10) .
C1 H1 0.9300 .
C2 C3 1.381(12) .
C2 H2 0.9300 .
C3 C4 1.377(10) .
C3 H3 0.9300 .
C4 C5 1.443(10) .
C5 C6 1.416(9) .
C6 C7 1.351(11) .
C6 H6 0.9300 .
C7 C8 1.399(10) .
C7 H7 0.9300 .
C8 C9 1.391(9) .
C8 H8 0.9300 .
C9 C10 1.491(9) .
C10 H10 0.9300 .
C11 C12 1.411(11) .
C11 C16 1.412(11) .
C12 C13 1.387(11) .
C12 C20 1.529(12) .
C13 C14 1.358(14) .
C13 H13 0.9300 .
C14 C15 1.355(13) .
C14 H14 0.9300 .
C15 C16 1.394(11) .
C15 H15 0.9300 .
C16 C17 1.488(12) .
C17 C19 1.510(14) .
C17 C18 1.522(15) .
C17 H17 0.9800 .
C18 H18A 0.9600 .
C18 H18B 0.9600 .
C18 H18C 0.9600 .
C19 H19A 0.9600 .
C19 H19B 0.9600 .
C19 H19C 0.9600 .
C20 C21 1.450(14) .
C20 C22 1.519(17) .
C20 H20 0.9800 .
C21 H21A 0.9600 .
C21 H21B 0.9600 .
C21 H21C 0.9600 .
C22 H22A 0.9600 .
C22 H22B 0.9600 .
C22 H22C 0.9600 .
C23 C24 1.373(10) .
C23 H23 0.9300 .
C24 C25 1.353(12) .
C24 H24 0.9300 .
C25 C26 1.432(9) .
C25 H25 0.9300 .
C26 C27 1.426(11) .
C27 C28 1.393(9) .
C28 C29 1.322(10) .
C28 H28 0.9300 .
C29 C30 1.404(9) .
C29 H29 0.9300 .
C30 C31 1.386(9) .
C30 H30 0.9300 .
C31 C32 1.490(8) .
C32 H32 0.9300 .
C33 C34 1.386(10) .
C33 C38 1.407(10) .
C34 C35 1.407(9) .
C34 C42 1.478(11) .
C35 C36 1.372(11) .
C35 H35 0.9300 .
C36 C37 1.358(12) .
C36 H36 0.9300 .
C37 C38 1.394(9) .
C37 H37 0.9300 .
C38 C39 1.516(10) .
C39 C41 1.512(13) .
C39 C40 1.534(12) .
C39 H39 0.9800 .
C40 H40A 0.9600 .
C40 H40B 0.9600 .
C40 H40C 0.9600 .
C41 H41A 0.9600 .
C41 H41B 0.9600 .
C41 H41C 0.9600 .
C42 C44 1.501(14) .
C42 C43 1.504(13) .
C42 H42 0.9800 .
C43 H43A 0.9600 .
C43 H43B 0.9600 .
C43 H43C 0.9600 .
C44 H44A 0.9600 .
C44 H44B 0.9600 .
C44 H44C 0.9600 .
C45 C49 1.29(3) .
C45 C46 1.396(17) 2
C45 C46 1.396(17) .
C46 C47 1.288(16) .
C46 H46 0.9300 .
C47 C48 1.381(19) .
C47 H47 0.9300 .
C48 C47 1.381(19) 2
C48 H48 0.9300 .
C49 H49A 0.9600 .
C49 H49B 0.9600 .
C49 H49C 0.9600 .

loop_
_geom_torsion_atom_site_label_1
_geom_torsion_atom_site_label_2
_geom_torsion_atom_site_label_3
_geom_torsion_atom_site_label_4
_geom_torsion
_geom_torsion_site_symmetry_1
_geom_torsion_site_symmetry_4
C4 N1 C1 C2 -1.0(8) . .
Zn1 N1 C1 C2 -171.8(6) . .
N1 C1 C2 C3 0.5(9) . .
C1 C2 C3 C4 0.2(9) . .
C1 N1 C4 C3 1.2(7) . .
Zn1 N1 C4 C3 174.8(5) . .
C1 N1 C4 C5 -177.4(6) . .
Zn1 N1 C4 C5 -3.7(7) . .
C2 C3 C4 N1 -0.9(8) . .
C2 C3 C4 C5 177.4(7) . .
C9 N2 C5 C6 -0.5(9) . .
Zn1 N2 C5 C6 -178.9(5) . .
C9 N2 C5 C4 -179.2(6) . .
Zn1 N2 C5 C4 2.4(6) . .
N1 C4 C5 N2 0.6(8) . .
C3 C4 C5 N2 -177.5(7) . .
N1 C4 C5 C6 -178.0(6) . .
C3 C4 C5 C6 3.9(12) . .
N2 C5 C6 C7 1.4(10) . .
C4 C5 C6 C7 180.0(7) . .
C5 C6 C7 C8 -2.2(11) . .
C6 C7 C8 C9 2.1(11) . .
C5 N2 C9 C8 0.5(10) . .
Zn1 N2 C9 C8 178.4(5) . .
C5 N2 C9 C10 179.0(5) . .
Zn1 N2 C9 C10 -3.1(9) . .
C7 C8 C9 N2 -1.2(10) . .
C7 C8 C9 C10 -179.7(6) . .
C11 N3 C10 C9 179.5(6) . .
N2 C9 C10 N3 -173.9(6) . .
C8 C9 C10 N3 4.6(10) . .
C10 N3 C11 C12 -92.2(9) . .
C10 N3 C11 C16 93.1(9) . .
C16 C11 C12 C13 -2.5(11) . .
N3 C11 C12 C13 -177.0(7) . .
C16 C11 C12 C20 175.1(7) . .
N3 C11 C12 C20 0.5(11) . .
C11 C12 C13 C14 -1.1(12) . .
C20 C12 C13 C14 -178.6(8) . .
C12 C13 C14 C15 3.5(14) . .
C13 C14 C15 C16 -2.2(14) . .
C14 C15 C16 C11 -1.4(12) . .
C14 C15 C16 C17 -179.4(9) . .
C12 C11 C16 C15 3.6(11) . .
N3 C11 C16 C15 178.2(7) . .
C12 C11 C16 C17 -178.4(8) . .
N3 C11 C16 C17 -3.8(11) . .
C15 C16 C17 C19 84.8(11) . .
C11 C16 C17 C19 -93.1(9) . .
C15 C16 C17 C18 -41.5(12) . .
C11 C16 C17 C18 140.6(9) . .
C13 C12 C20 C21 -84.7(12) . .
C11 C12 C20 C21 97.9(10) . .
C13 C12 C20 C22 39.6(13) . .
C11 C12 C20 C22 -137.8(10) . .
C26 N4 C23 C24 -1.8(10) . .
Zn1 N4 C23 C24 -172.9(7) . .
N4 C23 C24 C25 2.2(11) . .
C23 C24 C25 C26 -1.8(11) . .
C23 N4 C26 C25 0.6(9) . .
Zn1 N4 C26 C25 174.7(5) . .
C23 N4 C26 C27 -175.0(7) . .
Zn1 N4 C26 C27 -1.0(8) . .
C24 C25 C26 N4 0.7(10) . .
C24 C25 C26 C27 175.5(9) . .
C31 N5 C27 C28 -0.7(9) . .
Zn1 N5 C27 C28 -178.6(5) . .
C31 N5 C27 C26 177.0(6) . .
Zn1 N5 C27 C26 -0.9(7) . .
N4 C26 C27 N5 1.3(10) . .
C25 C26 C27 N5 -173.0(8) . .
N4 C26 C27 C28 178.9(7) . .
C25 C26 C27 C28 4.7(13) . .
N5 C27 C28 C29 0.8(11) . .
C26 C27 C28 C29 -176.7(8) . .
C27 C28 C29 C30 -0.7(12) . .
C28 C29 C30 C31 0.4(11) . .
C27 N5 C31 C30 0.5(9) . .
Zn1 N5 C31 C30 177.8(5) . .
C27 N5 C31 C32 -179.7(5) . .
Zn1 N5 C31 C32 -2.3(9) . .
C29 C30 C31 N5 -0.3(10) . .
C29 C30 C31 C32 179.8(6) . .
C33 N6 C32 C31 -179.6(6) . .
N5 C31 C32 N6 -178.0(6) . .
C30 C31 C32 N6 1.9(10) . .
C32 N6 C33 C34 -97.1(8) . .
C32 N6 C33 C38 87.2(8) . .
C38 C33 C34 C35 -2.5(10) . .
N6 C33 C34 C35 -178.0(6) . .
C38 C33 C34 C42 -179.7(7) . .
N6 C33 C34 C42 4.8(10) . .
C33 C34 C35 C36 1.3(11) . .
C42 C34 C35 C36 178.5(8) . .
C34 C35 C36 C37 0.5(13) . .
C35 C36 C37 C38 -1.2(13) . .
C36 C37 C38 C33 0.0(12) . .
C36 C37 C38 C39 -178.2(8) . .
C34 C33 C38 C37 1.9(10) . .
N6 C33 C38 C37 177.4(6) . .
C34 C33 C38 C39 -179.9(7) . .
N6 C33 C38 C39 -4.4(10) . .
C37 C38 C39 C41 80.1(9) . .
C33 C38 C39 C41 -98.1(9) . .
C37 C38 C39 C40 -46.2(10) . .
C33 C38 C39 C40 135.7(8) . .
C33 C34 C42 C44 87.0(10) . .
C35 C34 C42 C44 -90.1(9) . .
C33 C34 C42 C43 -146.5(8) . .
C35 C34 C42 C43 36.4(12) . .
C49 C45 C46 C47 179.4(9) . .
C46 C45 C46 C47 -0.6(9) 2 .
C45 C46 C47 C48 1(2) . .
C46 C47 C48 C47 -0.8(12) . 2
